data_4326077
loop_
_publ_author_name
'Steven L. Matthews'
'D. Michael Heinekey'

_publ_section_title
;
 An Oxidized Active Site Model for the FeFe Hydrogenase: Reduction with
 Hydrogen Gas
;
_journal_name_full 'Inorganic Chemistry'
_journal_page_first 7925
_journal_page_last 7927
_journal_paper_doi 10.1021/ic2009573
_journal_volume 50
_journal_year 2011
_chemical_formula_moiety '2(C24 B F20), 2(C15 H6 F5 Fe2 O6 S2), C6 H5 F'
_chemical_formula_sum 'C84 H17 B2 F51 Fe4 O12 S4'
_chemical_formula_weight 2560.24
_chemical_name_common slm_064
_space_group_IT_number 2
_symmetry_cell_setting triclinic
_symmetry_Int_Tables_number 2
_symmetry_space_group_name_Hall '-P 1'
_symmetry_space_group_name_H-M 'P -1'
_atom_sites_solution_hydrogens geom
_atom_sites_solution_primary direct
_atom_sites_solution_secondary difmap
_audit_conform_dict_location ftp://ftp.iucr.org/pub/cif_core.dic
_audit_conform_dict_name cif_core.dic
_audit_conform_dict_version 2.4
_audit_creation_date 2010-06-09T11:20:29-00:00
_audit_creation_method 'WinGX routine CIF_UPDATE'
_cell_angle_alpha 99.901(3)
_cell_angle_beta 102.990(3)
_cell_angle_gamma 97.502(3)
_cell_formula_units_Z 1
_cell_length_a 9.0235(4)
_cell_length_b 13.5721(6)
_cell_length_c 18.2507(9)
_cell_measurement_reflns_used 169
_cell_measurement_temperature 110(2)
_cell_measurement_theta_max 20
_cell_measurement_theta_min 3
_cell_volume 2111.89(17)
_computing_cell_refinement 'SAINT (Bruker, 2007)'
_computing_data_collection 'APEX2 (Bruker, 2007)'
_computing_data_reduction 'SAINT (Bruker, 2007)'
_computing_molecular_graphics 'ORTEP-3 for Windows (Farrugia, 1997)'
_computing_publication_material 'SHELXL-97 (Sheldrick, 1997)'
_computing_structure_refinement 'SHELXL-97 (Sheldrick, 2008)'
_computing_structure_solution 'SHELXS97 (Sheldrick, 1997)'
_diffrn_ambient_temperature 110(2)
_diffrn_measured_fraction_theta_full 0.993
_diffrn_measured_fraction_theta_max 0.984
_diffrn_measurement_device_type 'Bruker APEXII CCD area-detector'
_diffrn_measurement_method '\f and \w scans'
_diffrn_radiation_monochromator graphite
_diffrn_radiation_type MoK\a
_diffrn_radiation_wavelength 0.71073
_diffrn_reflns_av_R_equivalents 0.0498
_diffrn_reflns_av_unetI/netI 0.0504
_diffrn_reflns_limit_h_max 12
_diffrn_reflns_limit_h_min -11
_diffrn_reflns_limit_k_max 18
_diffrn_reflns_limit_k_min -18
_diffrn_reflns_limit_l_max 24
_diffrn_reflns_limit_l_min -24
_diffrn_reflns_number 49264
_diffrn_reflns_theta_full 25
_diffrn_reflns_theta_max 28.39
_diffrn_reflns_theta_min 1.55
_diffrn_source 'fine-focus sealed tube'
_exptl_absorpt_coefficient_mu 0.951
_exptl_absorpt_correction_T_max 0.954
_exptl_absorpt_correction_T_min 0.8325
_exptl_absorpt_correction_type multi-scan
_exptl_absorpt_process_details '(SADABS; Bruker, 2007)'
_exptl_crystal_colour red
_exptl_crystal_density_diffrn 2.013
_exptl_crystal_description prism
_exptl_crystal_F_000 1254
_exptl_crystal_size_max 0.2
_exptl_crystal_size_mid 0.1
_exptl_crystal_size_min 0.05
_refine_diff_density_max 0.783
_refine_diff_density_min -0.39
_refine_diff_density_rms 0.092
_refine_ls_extinction_method none
_refine_ls_goodness_of_fit_ref 1.012
_refine_ls_hydrogen_treatment constr
_refine_ls_matrix_type full
_refine_ls_number_parameters 712
_refine_ls_number_reflns 10406
_refine_ls_number_restraints 0
_refine_ls_restrained_S_all 1.012
_refine_ls_R_factor_all 0.072
_refine_ls_R_factor_gt 0.0428
_refine_ls_shift/su_max 0.001
_refine_ls_shift/su_mean 0
_refine_ls_structure_factor_coef Fsqd
_refine_ls_weighting_details 'calc w=1/[\s^2^(Fo^2^)+(0.0566P)^2^+1.3862P] where P=(Fo^2^+2Fc^2^)/3'
_refine_ls_weighting_scheme calc
_refine_ls_wR_factor_gt 0.098
_refine_ls_wR_factor_ref 0.1103
_reflns_number_gt 7557
_reflns_number_total 10406
_reflns_threshold_expression >2\s(I)
_cod_data_source_file ic2009573_si_001_2.cif
_cod_data_source_block slm_064_0m
_cod_database_code 4326077

loop_
_symmetry_equiv_pos_as_xyz
'x, y, z'
'-x, -y, -z'

loop_
_atom_site_label
_atom_site_type_symbol
_atom_site_fract_x
_atom_site_fract_y
_atom_site_fract_z
_atom_site_U_iso_or_equiv
_atom_site_adp_type
_atom_site_occupancy
_atom_site_symmetry_multiplicity
_atom_site_calc_flag
_atom_site_refinement_flags
C1 C -0.2994(3) 0.7385(2) 0.16440(18) 0.0206(6) Uani 1 1 d .
H1A H -0.3583 0.7046 0.1956 0.025 Uiso 1 1 calc R
H1B H -0.3741 0.7651 0.1276 0.025 Uiso 1 1 calc R
C2 C -0.2354(3) 0.6578(2) 0.11826(17) 0.0202(6) Uani 1 1 d .
H2A H -0.3219 0.6017 0.0904 0.024 Uiso 1 1 calc R
H2B H -0.1957 0.6877 0.0791 0.024 Uiso 1 1 calc R
C3 C -0.1092(3) 0.6131(2) 0.16261(16) 0.0185(6) Uani 1 1 d .
H3A H -0.0747 0.5652 0.1253 0.022 Uiso 1 1 calc R
H3B H -0.1545 0.5729 0.1951 0.022 Uiso 1 1 calc R
C4 C 0.0824(3) 0.9980(2) 0.19880(17) 0.0192(6) Uani 1 1 d .
C5 C -0.0022(3) 0.8313(2) 0.09866(18) 0.0212(6) Uani 1 1 d .
C6 C 0.2672(4) 0.8541(2) 0.19066(17) 0.0216(6) Uani 1 1 d .
C7 C -0.0675(3) 0.8704(2) 0.40062(16) 0.0169(6) Uani 1 1 d .
C8 C -0.1667(3) 0.6926(2) 0.32439(16) 0.0189(6) Uani 1 1 d .
C9 C 0.1283(3) 0.7377(2) 0.39141(17) 0.0198(6) Uani 1 1 d .
C10 C 0.1751(3) 0.91477(18) 0.33267(15) 0.0116(5) Uani 1 1 d .
C11 C 0.3295(4) 0.9011(2) 0.35394(17) 0.0227(6) Uani 1 1 d .
C12 C 0.4487(4) 0.9772(2) 0.39601(19) 0.0265(7) Uani 1 1 d .
C13 C 0.4191(4) 1.0722(2) 0.42091(19) 0.0294(7) Uani 1 1 d .
C14 C 0.2696(4) 1.0904(2) 0.40282(18) 0.0257(7) Uani 1 1 d .
C15 C 0.1531(3) 1.0128(2) 0.35890(17) 0.0221(6) Uani 1 1 d .
C16 C 0.7498(3) 0.2856(2) 0.28739(15) 0.0146(5) Uani 1 1 d .
C17 C 0.7585(3) 0.2102(2) 0.32996(16) 0.0175(6) Uani 1 1 d .
C18 C 0.8583(3) 0.2224(2) 0.40165(16) 0.0188(6) Uani 1 1 d .
C19 C 0.9563(3) 0.3130(2) 0.43499(16) 0.0191(6) Uani 1 1 d .
C20 C 0.9501(3) 0.3922(2) 0.39696(16) 0.0179(6) Uani 1 1 d .
C21 C 0.8481(3) 0.3766(2) 0.32573(15) 0.0151(5) Uani 1 1 d .
C22 C 0.5454(3) 0.1652(2) 0.15638(16) 0.0172(6) Uani 1 1 d .
C23 C 0.3896(4) 0.1339(2) 0.11969(16) 0.0201(6) Uani 1 1 d .
C24 C 0.3284(4) 0.0361(2) 0.07650(17) 0.0266(7) Uani 1 1 d .
C25 C 0.4231(5) -0.0332(2) 0.06631(17) 0.0306(8) Uani 1 1 d .
C26 C 0.5787(4) -0.0046(2) 0.09943(17) 0.0266(7) Uani 1 1 d .
C27 C 0.6353(4) 0.0919(2) 0.14324(17) 0.0223(6) Uani 1 1 d .
C28 C 0.5064(3) 0.3522(2) 0.22731(15) 0.0134(5) Uani 1 1 d .
C29 C 0.4082(3) 0.3177(2) 0.27013(16) 0.0155(5) Uani 1 1 d .
C30 C 0.3045(3) 0.3708(2) 0.29644(16) 0.0182(6) Uani 1 1 d .
C31 C 0.2949(3) 0.4658(2) 0.28122(17) 0.0189(6) Uani 1 1 d .
C32 C 0.3906(3) 0.5051(2) 0.24054(17) 0.0183(6) Uani 1 1 d .
C33 C 0.4927(3) 0.4484(2) 0.21512(15) 0.0145(5) Uani 1 1 d .
C34 C 0.7197(3) 0.32072(19) 0.14014(15) 0.0141(5) Uani 1 1 d .
C35 C 0.6339(3) 0.3368(2) 0.07133(16) 0.0152(5) Uani 1 1 d .
C36 C 0.6962(3) 0.3617(2) 0.01301(16) 0.0182(6) Uani 1 1 d .
C37 C 0.8526(3) 0.3693(2) 0.02106(16) 0.0204(6) Uani 1 1 d .
C38 C 0.9436(3) 0.3528(2) 0.08730(17) 0.0188(6) Uani 1 1 d .
C39 C 0.8767(3) 0.3285(2) 0.14430(15) 0.0160(5) Uani 1 1 d .
C40 C 0.5310(4) 0.5875(3) 0.4749(2) 0.0328(8) Uani 1 1 d .
H40 H 0.5516 0.6483 0.4569 0.039 Uiso 0.5 1 calc PR
C41 C 0.5898(4) 0.5035(3) 0.4477(2) 0.0314(7) Uani 1 1 d .
H41 H 0.6521 0.5068 0.4122 0.038 Uiso 1 1 calc R
C42 C 0.5568(4) 0.4147(3) 0.47264(19) 0.0312(7) Uani 1 1 d .
H42 H 0.5943 0.3558 0.4537 0.037 Uiso 1 1 calc R
O1 O 0.0913(3) 1.08034(16) 0.19688(13) 0.0279(5) Uani 1 1 d .
O2 O -0.0422(3) 0.81886(17) 0.03375(13) 0.0301(5) Uani 1 1 d .
O3 O 0.3856(3) 0.84445(19) 0.18268(14) 0.0344(6) Uani 1 1 d .
O4 O -0.1089(3) 0.91569(16) 0.44795(12) 0.0271(5) Uani 1 1 d .
O5 O -0.2683(2) 0.63603(15) 0.32685(12) 0.0246(5) Uani 1 1 d .
O6 O 0.2123(2) 0.70353(16) 0.43101(12) 0.0247(5) Uani 1 1 d .
B1 B 0.6299(4) 0.2812(2) 0.20314(18) 0.0141(6) Uani 1 1 d .
F1 F 0.3674(2) 0.80949(13) 0.33290(11) 0.0266(4) Uani 1 1 d .
F2 F 0.5927(2) 0.95844(15) 0.41455(12) 0.0371(5) Uani 1 1 d .
F3 F 0.5332(2) 1.14602(15) 0.46309(13) 0.0423(5) Uani 1 1 d .
F4 F 0.2386(2) 1.18143(13) 0.42806(11) 0.0333(5) Uani 1 1 d .
F5 F 0.0112(2) 1.03616(13) 0.34188(11) 0.0271(4) Uani 1 1 d .
F6 F 0.6656(2) 0.11783(12) 0.30270(10) 0.0224(4) Uani 1 1 d .
F7 F 0.8599(2) 0.14547(13) 0.43982(10) 0.0243(4) Uani 1 1 d .
F8 F 1.0569(2) 0.32380(14) 0.50386(9) 0.0254(4) Uani 1 1 d .
F9 F 1.04412(19) 0.48185(13) 0.42800(9) 0.0230(4) Uani 1 1 d .
F10 F 0.84837(18) 0.45721(11) 0.29112(9) 0.0179(3) Uani 1 1 d .
F11 F 0.28762(19) 0.19684(13) 0.12348(10) 0.0227(4) Uani 1 1 d .
F12 F 0.1757(2) 0.01041(15) 0.04321(11) 0.0374(5) Uani 1 1 d .
F13 F 0.3647(3) -0.12723(13) 0.02470(11) 0.0435(6) Uani 1 1 d .
F14 F 0.6748(3) -0.07042(14) 0.08738(11) 0.0391(5) Uani 1 1 d .
F15 F 0.7892(2) 0.11479(13) 0.17266(10) 0.0264(4) Uani 1 1 d .
F16 F 0.41258(19) 0.22470(12) 0.28800(9) 0.0199(4) Uani 1 1 d .
F17 F 0.2148(2) 0.33154(13) 0.33739(10) 0.0244(4) Uani 1 1 d .
F18 F 0.1954(2) 0.51976(14) 0.30647(11) 0.0290(4) Uani 1 1 d .
F19 F 0.3869(2) 0.59916(12) 0.22658(11) 0.0262(4) Uani 1 1 d .
F20 F 0.58287(18) 0.49525(11) 0.17634(9) 0.0179(3) Uani 1 1 d .
F21 F 0.47874(18) 0.32628(12) 0.05763(9) 0.0194(3) Uani 1 1 d .
F22 F 0.6061(2) 0.37591(14) -0.05255(10) 0.0270(4) Uani 1 1 d .
F23 F 0.9152(2) 0.39058(14) -0.03615(10) 0.0285(4) Uani 1 1 d .
F24 F 1.09657(19) 0.36081(14) 0.09581(10) 0.0269(4) Uani 1 1 d .
F25 F 0.97557(18) 0.31177(13) 0.20620(9) 0.0217(4) Uani 1 1 d .
F26 F 0.5556(6) 0.6714(4) 0.4460(3) 0.0561(13) Uani 0.5 1 d P
S1 S -0.16294(8) 0.84790(5) 0.22932(4) 0.01599(14) Uani 1 1 d .
S2 S 0.06112(8) 0.70048(5) 0.22412(4) 0.01635(14) Uani 1 1 d .
Fe1 Fe 0.07164(5) 0.86068(3) 0.20122(2) 0.01539(10) Uani 1 1 d .
Fe2 Fe -0.01054(5) 0.78915(3) 0.32440(2) 0.01515(10) Uani 1 1 d .

loop_
_atom_site_aniso_label
_atom_site_aniso_U_11
_atom_site_aniso_U_22
_atom_site_aniso_U_33
_atom_site_aniso_U_23
_atom_site_aniso_U_13
_atom_site_aniso_U_12
C1 0.0157(14) 0.0190(13) 0.0255(16) 0.0085(12) 0.0012(12) 0.0001(11)
C2 0.0194(14) 0.0187(13) 0.0206(15) 0.0045(11) 0.0041(12) -0.0024(11)
C3 0.0225(15) 0.0144(12) 0.0203(15) 0.0034(11) 0.0097(12) 0.0012(11)
C4 0.0167(14) 0.0228(15) 0.0205(15) 0.0074(12) 0.0068(12) 0.0041(11)
C5 0.0210(15) 0.0157(13) 0.0275(17) 0.0064(12) 0.0074(13) 0.0003(11)
C6 0.0251(16) 0.0219(14) 0.0231(15) 0.0127(12) 0.0106(13) 0.0047(12)
C7 0.0150(13) 0.0174(13) 0.0178(14) 0.0055(11) 0.0021(11) 0.0017(11)
C8 0.0217(15) 0.0186(13) 0.0167(14) 0.0019(11) 0.0042(12) 0.0082(12)
C9 0.0204(15) 0.0187(13) 0.0217(15) 0.0040(12) 0.0089(12) 0.0026(11)
C10 0.0080(12) 0.0114(11) 0.0145(13) 0.0043(10) 0.0019(10) -0.0020(9)
C11 0.0240(16) 0.0257(15) 0.0212(15) 0.0077(12) 0.0075(13) 0.0072(12)
C12 0.0202(15) 0.0320(17) 0.0279(17) 0.0107(14) 0.0042(13) 0.0041(13)
C13 0.0255(17) 0.0280(16) 0.0301(18) 0.0058(14) 0.0026(14) -0.0035(13)
C14 0.0335(18) 0.0192(14) 0.0252(16) 0.0066(12) 0.0091(14) 0.0020(13)
C15 0.0196(15) 0.0245(15) 0.0237(16) 0.0092(12) 0.0049(12) 0.0051(12)
C16 0.0133(13) 0.0188(13) 0.0147(13) 0.0043(10) 0.0073(11) 0.0057(10)
C17 0.0173(14) 0.0180(13) 0.0182(14) 0.0039(11) 0.0057(11) 0.0046(11)
C18 0.0224(15) 0.0230(14) 0.0179(14) 0.0107(11) 0.0093(12) 0.0121(12)
C19 0.0150(13) 0.0319(16) 0.0137(14) 0.0064(12) 0.0060(11) 0.0089(12)
C20 0.0137(13) 0.0232(14) 0.0169(14) 0.0006(11) 0.0073(11) 0.0027(11)
C21 0.0137(13) 0.0202(13) 0.0154(13) 0.0071(11) 0.0069(11) 0.0071(10)
C22 0.0236(15) 0.0140(12) 0.0146(13) 0.0053(10) 0.0059(12) 0.0005(11)
C23 0.0281(16) 0.0184(13) 0.0133(14) 0.0051(11) 0.0060(12) -0.0010(12)
C24 0.0326(17) 0.0228(15) 0.0187(15) 0.0033(12) 0.0051(13) -0.0115(13)
C25 0.060(2) 0.0141(14) 0.0152(15) 0.0037(11) 0.0108(15) -0.0049(14)
C26 0.054(2) 0.0161(13) 0.0166(15) 0.0088(11) 0.0137(15) 0.0140(14)
C27 0.0348(18) 0.0196(14) 0.0162(14) 0.0088(11) 0.0085(13) 0.0082(12)
C28 0.0090(12) 0.0166(12) 0.0127(13) 0.0027(10) -0.0001(10) 0.0011(10)
C29 0.0130(13) 0.0162(12) 0.0159(14) 0.0049(10) 0.0009(11) 0.0003(10)
C30 0.0136(13) 0.0261(14) 0.0162(14) 0.0085(11) 0.0042(11) 0.0019(11)
C31 0.0140(13) 0.0246(14) 0.0205(15) 0.0039(12) 0.0070(11) 0.0088(11)
C32 0.0170(14) 0.0183(13) 0.0220(15) 0.0079(11) 0.0049(12) 0.0067(11)
C33 0.0112(12) 0.0176(12) 0.0143(13) 0.0046(10) 0.0027(10) 0.0003(10)
C34 0.0168(13) 0.0107(11) 0.0143(13) 0.0008(10) 0.0048(11) 0.0019(10)
C35 0.0111(12) 0.0160(12) 0.0167(14) 0.0012(10) 0.0029(11) 0.0004(10)
C36 0.0202(14) 0.0186(13) 0.0134(14) 0.0023(11) 0.0018(11) 0.0006(11)
C37 0.0246(15) 0.0202(14) 0.0173(14) 0.0027(11) 0.0109(12) -0.0008(12)
C38 0.0145(13) 0.0211(14) 0.0206(15) 0.0013(11) 0.0059(12) 0.0037(11)
C39 0.0166(13) 0.0169(13) 0.0139(13) 0.0018(10) 0.0030(11) 0.0043(10)
C40 0.0362(19) 0.0265(16) 0.0339(19) 0.0131(14) 0.0021(16) 0.0025(14)
C41 0.0262(17) 0.0388(19) 0.0296(18) 0.0098(15) 0.0058(14) 0.0061(14)
C42 0.0320(18) 0.0315(17) 0.0283(18) 0.0055(14) 0.0017(15) 0.0104(14)
O1 0.0282(12) 0.0213(11) 0.0393(13) 0.0122(10) 0.0143(10) 0.0049(9)
O2 0.0403(14) 0.0280(12) 0.0193(12) 0.0058(9) 0.0056(10) -0.0015(10)
O3 0.0269(13) 0.0448(14) 0.0464(15) 0.0269(12) 0.0215(11) 0.0146(11)
O4 0.0279(12) 0.0299(11) 0.0251(12) 0.0048(10) 0.0084(10) 0.0091(9)
O5 0.0236(11) 0.0228(10) 0.0277(12) 0.0058(9) 0.0091(9) -0.0001(9)
O6 0.0238(11) 0.0291(11) 0.0234(11) 0.0095(9) 0.0045(9) 0.0092(9)
B1 0.0142(14) 0.0141(13) 0.0151(15) 0.0045(11) 0.0043(12) 0.0034(11)
F1 0.0225(9) 0.0251(9) 0.0347(10) 0.0081(8) 0.0078(8) 0.0096(7)
F2 0.0177(9) 0.0421(11) 0.0479(13) 0.0109(10) 0.0007(9) 0.0034(8)
F3 0.0294(11) 0.0326(11) 0.0507(13) -0.0001(10) -0.0044(10) -0.0082(9)
F4 0.0390(11) 0.0189(9) 0.0381(11) -0.0007(8) 0.0083(9) 0.0026(8)
F5 0.0223(9) 0.0242(9) 0.0355(11) 0.0045(8) 0.0077(8) 0.0083(7)
F6 0.0286(9) 0.0163(8) 0.0227(9) 0.0079(7) 0.0052(7) 0.0027(7)
F7 0.0314(10) 0.0261(9) 0.0203(9) 0.0135(7) 0.0060(8) 0.0117(8)
F8 0.0202(9) 0.0393(10) 0.0162(9) 0.0088(7) 0.0007(7) 0.0059(8)
F9 0.0181(9) 0.0275(9) 0.0189(9) 0.0003(7) 0.0037(7) -0.0039(7)
F10 0.0182(8) 0.0176(8) 0.0188(8) 0.0068(6) 0.0047(7) 0.0023(6)
F11 0.0152(8) 0.0253(9) 0.0239(9) 0.0030(7) 0.0019(7) -0.0020(7)
F12 0.0363(11) 0.0368(11) 0.0283(10) -0.0002(8) 0.0065(9) -0.0199(9)
F13 0.0859(17) 0.0132(8) 0.0244(10) -0.0023(7) 0.0148(11) -0.0096(10)
F14 0.0762(16) 0.0240(9) 0.0250(10) 0.0086(8) 0.0147(10) 0.0286(10)
F15 0.0294(10) 0.0274(9) 0.0270(10) 0.0079(8) 0.0078(8) 0.0178(8)
F16 0.0209(9) 0.0188(8) 0.0246(9) 0.0116(7) 0.0096(7) 0.0039(7)
F17 0.0205(9) 0.0351(10) 0.0255(9) 0.0144(8) 0.0143(7) 0.0076(7)
F18 0.0266(10) 0.0344(10) 0.0390(11) 0.0147(8) 0.0213(9) 0.0195(8)
F19 0.0285(10) 0.0188(8) 0.0413(11) 0.0148(8) 0.0175(9) 0.0133(7)
F20 0.0160(8) 0.0160(7) 0.0261(9) 0.0086(7) 0.0107(7) 0.0030(6)
F21 0.0106(8) 0.0282(9) 0.0185(8) 0.0072(7) 0.0015(6) 0.0014(6)
F22 0.0235(9) 0.0406(10) 0.0166(9) 0.0128(8) 0.0017(7) 0.0014(8)
F23 0.0277(10) 0.0403(11) 0.0218(9) 0.0098(8) 0.0150(8) 0.0015(8)
F24 0.0134(8) 0.0415(10) 0.0270(10) 0.0045(8) 0.0100(7) 0.0035(7)
F25 0.0147(8) 0.0348(9) 0.0181(8) 0.0081(7) 0.0044(7) 0.0094(7)
F26 0.073(4) 0.042(3) 0.064(3) 0.022(2) 0.031(3) 0.010(2)
S1 0.0136(3) 0.0164(3) 0.0196(3) 0.0068(3) 0.0046(3) 0.0039(2)
S2 0.0165(3) 0.0163(3) 0.0193(3) 0.0070(3) 0.0070(3) 0.0051(3)
Fe1 0.0149(2) 0.01636(19) 0.0175(2) 0.00705(15) 0.00610(16) 0.00389(15)
Fe2 0.0137(2) 0.01554(19) 0.0173(2) 0.00526(15) 0.00408(16) 0.00366(15)

loop_
_atom_type_symbol
_atom_type_description
_atom_type_scat_dispersion_real
_atom_type_scat_dispersion_imag
_atom_type_scat_source
C C 0.0033 0.0016 'International Tables Vol C Tables 4.2.6.8 and 6.1.1.4'
H H 0 0 'International Tables Vol C Tables 4.2.6.8 and 6.1.1.4'
O O 0.0106 0.006 'International Tables Vol C Tables 4.2.6.8 and 6.1.1.4'
B B 0.0013 0.0007 'International Tables Vol C Tables 4.2.6.8 and 6.1.1.4'
F F 0.0171 0.0103 'International Tables Vol C Tables 4.2.6.8 and 6.1.1.4'
S S 0.1246 0.1234 'International Tables Vol C Tables 4.2.6.8 and 6.1.1.4'
Fe Fe 0.3463 0.8444 'International Tables Vol C Tables 4.2.6.8 and 6.1.1.4'

loop_
_geom_angle_atom_site_label_1
_geom_angle_atom_site_label_2
_geom_angle_atom_site_label_3
_geom_angle
_geom_angle_site_symmetry_1
C2 C1 S1 118.4(2) .
C2 C1 H1A 107.7 .
S1 C1 H1A 107.7 .
C2 C1 H1B 107.7 .
S1 C1 H1B 107.7 .
H1A C1 H1B 107.1 .
C3 C2 C1 116.7(2) .
C3 C2 H2A 108.1 .
C1 C2 H2A 108.1 .
C3 C2 H2B 108.1 .
C1 C2 H2B 108.1 .
H2A C2 H2B 107.3 .
C2 C3 S2 117.69(19) .
C2 C3 H3A 107.9 .
S2 C3 H3A 107.9 .
C2 C3 H3B 107.9 .
S2 C3 H3B 107.9 .
H3A C3 H3B 107.2 .
O1 C4 Fe1 178.7(3) .
O2 C5 Fe1 175.2(3) .
O3 C6 Fe1 176.3(3) .
O4 C7 Fe2 175.9(3) .
O5 C8 Fe2 176.0(3) .
O6 C9 Fe2 178.0(3) .
C15 C10 C11 113.8(2) .
C15 C10 Fe2 117.7(2) .
C11 C10 Fe2 119.29(19) .
C15 C10 Fe1 111.76(19) .
C11 C10 Fe1 111.22(19) .
Fe2 C10 Fe1 76.88(8) .
F1 C11 C12 116.2(3) .
F1 C11 C10 120.2(3) .
C12 C11 C10 123.5(3) .
F2 C12 C11 120.2(3) .
F2 C12 C13 120.0(3) .
C11 C12 C13 119.8(3) .
F3 C13 C12 120.3(3) .
F3 C13 C14 120.1(3) .
C12 C13 C14 119.6(3) .
F4 C14 C15 120.6(3) .
F4 C14 C13 120.3(3) .
C15 C14 C13 119.1(3) .
F5 C15 C14 116.1(3) .
F5 C15 C10 119.8(3) .
C14 C15 C10 124.1(3) .
C17 C16 C21 113.0(2) .
C17 C16 B1 127.8(2) .
C21 C16 B1 119.0(2) .
F6 C17 C18 115.4(2) .
F6 C17 C16 120.9(2) .
C18 C17 C16 123.7(3) .
F7 C18 C19 119.3(3) .
F7 C18 C17 120.4(3) .
C19 C18 C17 120.3(3) .
F8 C19 C18 120.2(3) .
F8 C19 C20 120.8(3) .
C18 C19 C20 119.0(3) .
F9 C20 C19 120.5(3) .
F9 C20 C21 120.9(3) .
C19 C20 C21 118.6(3) .
F10 C21 C20 115.7(2) .
F10 C21 C16 118.9(2) .
C20 C21 C16 125.3(3) .
C27 C22 C23 113.9(3) .
C27 C22 B1 119.4(3) .
C23 C22 B1 126.3(3) .
F11 C23 C22 121.6(2) .
F11 C23 C24 115.4(3) .
C22 C23 C24 123.0(3) .
F12 C24 C25 119.8(3) .
F12 C24 C23 119.9(3) .
C25 C24 C23 120.3(3) .
F13 C25 C24 120.5(3) .
F13 C25 C26 120.7(3) .
C24 C25 C26 118.8(3) .
F14 C26 C25 119.7(3) .
F14 C26 C27 120.8(3) .
C25 C26 C27 119.5(3) .
F15 C27 C26 116.0(3) .
F15 C27 C22 119.5(3) .
C26 C27 C22 124.5(3) .
C33 C28 C29 112.9(2) .
C33 C28 B1 128.0(2) .
C29 C28 B1 119.0(2) .
F16 C29 C30 116.1(2) .
F16 C29 C28 119.0(2) .
C30 C29 C28 124.9(3) .
F17 C30 C29 120.7(2) .
F17 C30 C31 120.1(3) .
C29 C30 C31 119.2(3) .
F18 C31 C32 120.6(3) .
F18 C31 C30 120.6(3) .
C32 C31 C30 118.8(3) .
F19 C32 C31 120.1(2) .
F19 C32 C33 120.1(3) .
C31 C32 C33 119.7(3) .
F20 C33 C28 121.0(2) .
F20 C33 C32 114.6(2) .
C28 C33 C32 124.4(3) .
C35 C34 C39 113.4(2) .
C35 C34 B1 119.9(2) .
C39 C34 B1 126.3(2) .
F21 C35 C36 115.8(2) .
F21 C35 C34 119.9(2) .
C36 C35 C34 124.3(3) .
F22 C36 C37 119.3(3) .
F22 C36 C35 121.3(3) .
C37 C36 C35 119.4(3) .
F23 C37 C38 120.5(3) .
F23 C37 C36 120.3(3) .
C38 C37 C36 119.1(3) .
F24 C38 C37 119.5(3) .
F24 C38 C39 120.9(3) .
C37 C38 C39 119.6(3) .
F25 C39 C38 114.9(2) .
F25 C39 C34 120.9(2) .
C38 C39 C34 124.2(3) .
C42 C40 C41 121.5(3) 2_666
C42 C40 H40 119.2 2_666
C41 C40 H40 119.2 .
C42 C41 C40 119.1(3) .
C42 C41 H41 120.4 .
C40 C41 H41 120.4 .
C40 C42 C41 119.3(3) 2_666
C40 C42 H42 120.3 2_666
C41 C42 H42 120.3 .
C22 B1 C28 112.8(2) .
C22 B1 C16 113.9(2) .
C28 B1 C16 102.2(2) .
C22 B1 C34 101.2(2) .
C28 B1 C34 114.4(2) .
C16 B1 C34 112.9(2) .
C1 S1 Fe1 110.84(10) .
C1 S1 Fe2 108.00(10) .
Fe1 S1 Fe2 75.75(3) .
C3 S2 Fe1 112.52(9) .
C3 S2 Fe2 107.83(10) .
Fe1 S2 Fe2 75.93(2) .
C5 Fe1 C6 90.42(14) .
C5 Fe1 C4 88.73(13) .
C6 Fe1 C4 95.61(13) .
C5 Fe1 S2 99.80(9) .
C6 Fe1 S2 87.10(9) .
C4 Fe1 S2 171.05(9) .
C5 Fe1 S1 96.17(10) .
C6 Fe1 S1 169.17(9) .
C4 Fe1 S1 93.13(9) .
S2 Fe1 S1 83.33(3) .
C5 Fe1 C10 174.37(11) .
C6 Fe1 C10 88.50(12) .
C4 Fe1 C10 85.88(11) .
S2 Fe1 C10 85.66(6) .
S1 Fe1 C10 85.74(7) .
C5 Fe1 Fe2 135.44(9) .
C6 Fe1 Fe2 117.41(9) .
C4 Fe1 Fe2 119.52(9) .
S2 Fe1 Fe2 52.06(2) .
S1 Fe1 Fe2 52.23(2) .
C10 Fe1 Fe2 49.47(6) .
C8 Fe2 C7 87.41(12) .
C8 Fe2 C9 91.77(13) .
C7 Fe2 C9 94.33(12) .
C8 Fe2 C10 175.12(11) .
C7 Fe2 C10 87.73(11) .
C9 Fe2 C10 88.24(11) .
C8 Fe2 S2 96.13(9) .
C7 Fe2 S2 174.73(9) .
C9 Fe2 S2 89.47(9) .
C10 Fe2 S2 88.75(7) .
C8 Fe2 S1 91.90(9) .
C7 Fe2 S1 92.86(9) .
C9 Fe2 S1 172.06(9) .
C10 Fe2 S1 88.70(7) .
S2 Fe2 S1 83.14(3) .
C8 Fe2 Fe1 129.94(9) .
C7 Fe2 Fe1 122.75(9) .
C9 Fe2 Fe1 120.70(9) .
C10 Fe2 Fe1 53.65(7) .
S2 Fe2 Fe1 52.01(2) .
S1 Fe2 Fe1 52.01(2) .

loop_
_geom_bond_atom_site_label_1
_geom_bond_atom_site_label_2
_geom_bond_distance
_geom_bond_site_symmetry_2
C1 C2 1.520(4) .
C1 S1 1.840(3) .
C1 H1A 0.99 .
C1 H1B 0.99 .
C2 C3 1.501(4) .
C2 H2A 0.99 .
C2 H2B 0.99 .
C3 S2 1.822(3) .
C3 H3A 0.99 .
C3 H3B 0.99 .
C4 O1 1.118(3) .
C4 Fe1 1.862(3) .
C5 O2 1.134(4) .
C5 Fe1 1.794(3) .
C6 O3 1.131(4) .
C6 Fe1 1.830(3) .
C7 O4 1.134(3) .
C7 Fe2 1.832(3) .
C8 O5 1.130(3) .
C8 Fe2 1.795(3) .
C9 O6 1.128(3) .
C9 Fe2 1.840(3) .
C10 C15 1.390(4) .
C10 C11 1.405(4) .
C10 Fe2 2.188(2) .
C10 Fe1 2.318(3) .
C11 F1 1.348(3) .
C11 C12 1.371(4) .
C12 F2 1.337(4) .
C12 C13 1.372(5) .
C13 F3 1.329(4) .
C13 C14 1.380(5) .
C14 F4 1.330(3) .
C14 C15 1.377(4) .
C15 F5 1.341(3) .
C16 C17 1.387(4) .
C16 C21 1.393(4) .
C16 B1 1.656(4) .
C17 F6 1.358(3) .
C17 C18 1.381(4) .
C18 F7 1.351(3) .
C18 C19 1.372(4) .
C19 F8 1.347(3) .
C19 C20 1.376(4) .
C20 F9 1.341(3) .
C20 C21 1.378(4) .
C21 F10 1.354(3) .
C22 C27 1.387(4) .
C22 C23 1.388(4) .
C22 B1 1.649(4) .
C23 F11 1.340(3) .
C23 C24 1.393(4) .
C24 F12 1.347(4) .
C24 C25 1.368(5) .
C25 F13 1.340(3) .
C25 C26 1.372(5) .
C26 F14 1.349(4) .
C26 C27 1.377(4) .
C27 F15 1.345(4) .
C28 C33 1.378(4) .
C28 C29 1.395(4) .
C28 B1 1.649(4) .
C29 F16 1.360(3) .
C29 C30 1.373(4) .
C30 F17 1.339(3) .
C30 C31 1.374(4) .
C31 F18 1.341(3) .
C31 C32 1.373(4) .
C32 F19 1.347(3) .
C32 C33 1.382(4) .
C33 F20 1.358(3) .
C34 C35 1.387(4) .
C34 C39 1.391(4) .
C34 B1 1.668(4) .
C35 F21 1.349(3) .
C35 C36 1.381(4) .
C36 F22 1.346(3) .
C36 C37 1.374(4) .
C37 F23 1.349(3) .
C37 C38 1.371(4) .
C38 F24 1.342(3) .
C38 C39 1.379(4) .
C39 F25 1.346(3) .
C40 C42 1.375(5) 2_666
C40 C41 1.382(5) .
C40 H40 0.95 .
C41 C42 1.380(5) .
C41 H41 0.95 .
C42 C40 1.375(5) 2_666
C42 H42 0.95 .
S1 Fe1 2.2796(8) .
S1 Fe2 2.2863(8) .
S2 Fe1 2.2775(8) .
S2 Fe2 2.2791(8) .
Fe1 Fe2 2.8032(6) .
